data_2005098
loop_
_publ_author_name
'Boutfessi, A.'
'Boukhari, A.'
'Holt, E. M.'

_publ_section_title
;
 Lead(II) Diiron(III) Pyrophosphate and Barium Diiron(III)
 Pyrophosphate
;
_journal_issue 7
_journal_name_full 'Acta Crystallographica Section C'
_journal_page_first 1594
_journal_page_last 1597
_journal_paper_doi 10.1107/S0108270196000340
_journal_volume 52
_journal_year 1996
_chemical_formula_iupac 'Ba1 Fe2 (P2 O7)2'
_chemical_formula_moiety 'Ba1 Fe2 O14 P4'
_chemical_formula_sum 'Ba Fe2 O14 P4'
_chemical_formula_weight 596.9
_chemical_name_systematic
;
Barium Iron^III^ Diphosphate
;
_space_group_IT_number 15
_symmetry_cell_setting monoclinic
_symmetry_space_group_name_Hall '-C 2yc'
_symmetry_space_group_name_H-M 'C 1 2/c 1'
_cell_angle_alpha 90.0
_cell_angle_beta 103.16(3)
_cell_angle_gamma 90.0
_cell_formula_units_Z 4
_cell_length_a 10.586(2)
_cell_length_b 10.463(2)
_cell_length_c 9.685(2)
_cell_measurement_reflns_used 45
_cell_measurement_temperature 298
_cell_measurement_theta_max 17.6
_cell_measurement_theta_min 10.0
_cell_volume 1044.6(4)
_computing_cell_refinement XSCANS
_computing_data_collection 'XSCANS (Siemens, 1991)'
_computing_data_reduction XSCANS
_computing_molecular_graphics 'XP (Siemens, 1990)'
_computing_structure_refinement SHELXS86
_computing_structure_solution 'SHELXS86 (Sheldrick, 1990)'
_diffrn_ambient_temperature 298
_diffrn_measurement_device 'Syntex P4 four-circle'
_diffrn_measurement_method \q/2\q
_diffrn_radiation_monochromator 'highly oriented graphite crystal'
_diffrn_radiation_source 'fine-focus sealed tube'
_diffrn_radiation_type MoK\a
_diffrn_radiation_wavelength 0.71073
_diffrn_reflns_av_R_equivalents 0.0668
_diffrn_reflns_limit_h_max 14
_diffrn_reflns_limit_h_min -1
_diffrn_reflns_limit_k_max 14
_diffrn_reflns_limit_k_min -1
_diffrn_reflns_limit_l_max 13
_diffrn_reflns_limit_l_min -13
_diffrn_reflns_number 1930
_diffrn_reflns_theta_max 30.0
_diffrn_reflns_theta_min 1.75
_diffrn_standards_decay_% 0.0001
_diffrn_standards_interval_count 97
_diffrn_standards_number 3
_exptl_absorpt_coefficient_mu 7.171
_exptl_absorpt_correction_T_max 0.448
_exptl_absorpt_correction_T_min 0.142
_exptl_absorpt_correction_type 'semi-empirical via \y scans (XEMP; Siemens, 1991b)'
_exptl_crystal_colour colorless
_exptl_crystal_density_diffrn 3.796
_exptl_crystal_description chunk
_exptl_crystal_F_000 1120
_exptl_crystal_size_max 0.215
_exptl_crystal_size_mid 0.15
_exptl_crystal_size_min 0.15
_refine_diff_density_max 1.41
_refine_diff_density_min -1.77
_refine_ls_extinction_method none
_refine_ls_goodness_of_fit_obs 1.22
_refine_ls_matrix_type full
_refine_ls_number_parameters 100
_refine_ls_number_reflns 1528
_refine_ls_R_factor_obs .0421
_refine_ls_shift/esd_max 0.035
_refine_ls_shift/esd_mean 0.003
_refine_ls_structure_factor_coef F
_refine_ls_weighting_details 'w = 1/[\s^2^(F) + 0.0008F^2^]'
_refine_ls_weighting_scheme calc
_refine_ls_wR_factor_obs .0534
_reflns_number_observed 1024
_reflns_number_total 1528
_reflns_observed_criterion F>9.0\s(F)
_cod_data_source_file br1123.cif
_cod_data_source_block 2
_cod_depositor_comments
;
The following automatic conversions were performed:

'_refine_ls_weighting_scheme' value 'w = 1/[\s^2^(F) + 0.0008F^2^]'
was changed to 'calc'. New tag '_refine_ls_weighting_details' was
created. The value of the new tag was set to 'w = 1/[\s^2^(F) +
0.0008F^2^]'.

Automatic conversion script
Id: cif_fix_values 3143 2015-03-26 13:38:13Z robertas 
;
_cod_original_cell_volume 1044.5(4)
_cod_original_sg_symbol_H-M 'C 2 /c'
_cod_original_formula_sum 'Ba1 Fe2 O14 P4'
_cod_database_code 2005098

loop_
_symmetry_equiv_pos_as_xyz
x,y,z
-x,-y,-z
-x,y,1/2-z
x,-y,1/2+z
1/2+x,1/2+y,z
1/2-x,1/2-y,-z
1/2-x,1/2+y,1/2-z
1/2+x,1/2-y,1/2+z

loop_
_atom_site_aniso_label
_atom_site_aniso_U_11
_atom_site_aniso_U_22
_atom_site_aniso_U_33
_atom_site_aniso_U_12
_atom_site_aniso_U_13
_atom_site_aniso_U_23
Ba1 0.0140(10) 0.0190(10) 0.0370(10) 0.0000(10) 0.0010(10) 0.0060(10)
Fe2 0.0130(10) 0.0150(10) 0.0130(10) 0.000 0.0000(10) 0.000
Fe3 0.0130(10) 0.0150(10) 0.0150(10) 0.0000(10) 0.0000(10) 0.0000(10)
P1 0.0120(10) 0.0140(10) 0.0140(10) 0.0000(10) 0.0000(10) 0.0010(10)
O11 0.016(2) 0.016(2) 0.017(2) 0.001(2) 0.001(2) 0.003(2)
O12 0.023(3) 0.016(2) 0.016(2) 0.002(2) 0.002(2) 0.000(2)
O13 0.021(3) 0.019(2) 0.018(3) -0.003(2) 0.004(2) -0.001(2)
O14 0.012(2) 0.014(2) 0.019(2) 0.002(2) -0.003(2) 0.002(2)
P2 0.0100(10) 0.0170(10) 0.0140(10) 0.0010(10) 0.0010(10) 0.0010(10)
O21 0.014(2) 0.019(2) 0.019(3) 0.000(2) 0.002(2) 0.002(2)
O22 0.019(2) 0.024(2) 0.019(3) 0.003(2) 0.006(2) 0.001(2)
O23 0.017(2) 0.021(2) 0.018(3) -0.001(2) -0.001(2) -0.001(2)

loop_
_atom_site_label
_atom_site_fract_x
_atom_site_fract_y
_atom_site_fract_z
_atom_site_U_iso_or_equiv
_atom_site_thermal_displace_type
Ba1 .25 .7500 0 .0240(10) Uani
Fe2 .5 .45210(10) .2500 .0140(10) Uani
Fe3 0 .5 0 .0140(10) Uani
P1 .5606(2) .6910(2) .0561(2) .0140(10) Uani
O11 .4663(5) .6003(5) .1058(5) .0170(10) Uani
O12 .5243(5) .8273(5) .0832(6) .0190(10) Uani
O13 .5648(5) .6677(5) -.0946(6) .020(2) Uani
O14 .7009(5) .6736(5) .1565(5) .0160(10) Uani
P2 .7810(2) .5435(2) .2015(2) .0140(10) Uani
O21 .6822(5) .4428(5) .2153(5) .0180(10) Uani
O22 .8472(5) .5059(5) .0861(6) .020(2) Uani
O23 .8736(5) .5820(5) .3395(5) .019(2) Uani

loop_
_atom_type_symbol
_atom_type_scat_dispersion_real
_atom_type_scat_dispersion_imag
_atom_type_scat_source
Fe 0.301 0.845 'International Tables Vol C Tables 4.2.6.8 and 6.1.1.4'
Ba -0.613 2.282 'International Tables Vol C Tables 4.2.6.8 and 6.1.1.4'
P 0.09 0.095 'International Tables Vol C Tables 4.2.6.8 and 6.1.1.4'
O 0.008 0.006 'International Tables Vol C Tables 4.2.6.8 and 6.1.1.4'

loop_
_geom_angle_atom_site_label_1
_geom_angle_atom_site_label_2
_geom_angle_atom_site_label_3
_geom_angle_site_symmetry_1
_geom_angle_site_symmetry_3
_geom_angle
_geom_angle_publ_flag
O12 Ba1 O11 6_565 . 128.80(10) no
O12 Ba1 O12 6_565 . 180.00(10) no
O11 Ba1 O22 . 5_455 101.80(10) no
O11 Ba1 O22 . 2_665 78.20(10) no
O11 Ba1 O22 6_565 5_455 78.20(10) no
O11 Ba1 O22 6_565 2_665 101.80(10) no
O22 Ba1 O22 5_455 2_665 180.00(10) no
O12 Ba1 O21 . 5_455 90.10(10) no
O12 Ba1 O21 6_565 5_455 89.90(10) no
O22 Ba1 O21 5_455 2_665 131.9(2) no
O12 Ba1 O21 . 2_665 89.90(10) no
O11 Ba1 O12 . . 51.20(10) no
O11 Ba1 O11 . 6_565 180.00(10) no
O11 Ba1 O12 6_565 . 128.80(10) no
O11 Ba1 O12 6_565 6_565 51.20(10) no
O12 Ba1 O22 . 5_455 53.70(10) no
O12 Ba1 O22 6_565 5_455 126.30(10) no
O12 Ba1 O22 . 2_665 126.30(10) no
O12 Ba1 O22 6_565 2_665 53.70(10) no
O11 Ba1 O21 . 5_455 114.70(10) no
O11 Ba1 O21 . 2_665 65.30(10) no
O22 Ba1 O21 5_455 5_455 48.1(2) no
O11 Ba1 O21 6_565 5_455 65.30(10) no
O11 Ba1 O21 6_565 2_665 114.70(10) no
O12 Ba1 O21 6_565 2_665 90.10(10) no
O22 Ba1 O21 2_665 2_665 48.1(2) no
O11 Ba1 O23 . 3_655 83.9(2) no
O11 Ba1 O23 . 8_464 96.1(2) no
O22 Ba1 O23 2_665 8_464 125.8(2) no
O21 Ba1 O23 5_455 3_655 80.2(2) no
O11 Ba1 O23 6_565 3_655 96.1(2) no
O11 Ba1 O23 6_565 8_464 83.9(2) no
O22 Ba1 O23 5_455 8_464 54.2(2) no
O21 Ba1 O23 5_455 8_464 99.8(2) no
O23 Ba1 O23 8_464 3_655 180.00(10) no
O22 Ba1 O21 2_665 5_455 131.9(2) no
O21 Ba1 O21 5_455 2_665 180.00(10) no
O12 Ba1 O23 . 3_655 124.50(10) no
O12 Ba1 O23 . 8_464 55.50(10) no
O22 Ba1 O23 2_665 3_655 54.2(2) no
O21 Ba1 O23 2_665 3_655 99.8(2) no
O12 Ba1 O23 6_565 3_655 55.50(10) no
O12 Ba1 O23 6_565 8_464 124.50(10) no
O22 Ba1 O23 5_455 3_655 125.8(2) no
O21 Ba1 O23 2_665 8_464 80.2(2) no
O12 Fe3 O12 5_445 6_565 180.00(10) no
O12 Fe3 O22 5_445 2_665 95.8(2) no
O12 Fe3 O22 5_445 1_455 84.2(2) no
O12 Fe2 O23 5_445 3_655 94.2(2) no
O22 Fe3 O23 2_665 4_464 97.2(2) no
O12 Fe3 O23 5_445 4_464 85.8(2) no
O22 Fe3 O23 2_665 3_655 82.8(2) no
O23 Fe3 O23 3_655 4_464 180.00(10) no
O12 Fe3 O22 6_565 2_665 84.2(2) no
O12 Fe3 O22 6_565 1_455 95.8(2) no
O22 Fe3 O22 2_665 1_455 180.00(10) no
O12 Fe3 O23 6_565 3_655 85.8(2) no
O22 Fe3 O23 1_455 4_464 82.8(2) no
O12 Fe3 O23 6_565 4_464 94.2(2) no
O22 Fe3 O23 1_455 3_655 97.2(2) no
O12 P1 O13 . . 112.8(3) no
O11 P1 O14 . . 108.8(3) no
O13 P1 O14 . . 110.3(3) no
P1 O14 P2 . . 128.5(3) no
O14 P2 O21 . . 106.3(3) no
O14 P2 O23 . . 102.0(3) no
O21 P2 O23 . . 115.4(3) no
O11 P1 O12 . . 108.7(3) no
O11 P1 O13 . . 111.9(3) no
O12 P1 O14 . . 103.9(3) no
O14 P2 O22 . . 109.0(3) no
O22 P2 O21 . . 109.5(3) no
O22 P2 O23 . . 114.0(3) no
O11 Fe2 O11 . 3_655 82.5(3) no
O11 Fe2 O13 . 2_665 89.1(2) no
O11 Fe2 O13 . 4_565 167.8(2) no
O11 Fe2 O21 . . 87.0(2) no
O21 Fe2 O11 3_655 . 97.1(2) no
O21 Fe2 O13 3_655 4_565 91.3(2) no
O11 Fe2 O13 3_655 2_665 167.8(2) no
O21 Fe2 O13 3_655 2_665 85.2(2) no
O13 Fe2 O13 2_665 4_565 100.4(3) no
O21 Fe2 O21 3_655 . 174.6(3) no
O13 Fe2 O21 4_565 . 85.2(2) no
O11 Fe2 O13 3_655 4_565 89.1(2) no
O11 Fe2 O21 3_655 . 97.1(2) no
O11 Fe2 O21 3_655 3_655 87.0(2) no
O13 Fe2 O21 2_665 . 91.3(2) no

loop_
_geom_bond_atom_site_label_1
_geom_bond_atom_site_label_2
_geom_bond_site_symmetry_2
_geom_bond_distance
_geom_bond_publ_flag
Ba1 O11 . 2.771(5) yes
Ba1 O12 . 2.944(5) yes
Ba1 O11 6_565 2.771(5) yes
Ba1 O12 6_565 2.944(5) yes
Ba1 O22 5_455 2.921(6) yes
Ba1 O22 2_665 2.921(6) yes
Ba1 O21 5_455 3.101(6) yes
Ba1 O21 2_665 3.101(6) yes
Ba1 O23 8_464 2.854(6) yes
Ba1 O23 3_655 2.854(6) yes
Fe3 O12 5_445 1.971(5) yes
Fe3 O12 6_565 1.971(5) yes
Fe3 O22 2_665 1.982(6) yes
Fe3 O22 1_455 1.982(6) yes
Fe3 O23 3_655 1.999(5) yes
Fe3 O23 4_464 1.999(5) yes
P1 O11 . 1.531(6) yes
P1 O12 . 1.516(5) yes
P1 O13 . 1.491(6) yes
P1 O14 . 1.590(5) yes
P2 O14 . 1.611(5) yes
P2 O22 . 1.501(6) yes
P2 O21 . 1.511(6) yes
P2 O23 . 1.521(5) yes
Fe2 O11 3_655 2.063(5) yes
Fe2 O11 . 2.063(5) yes
Fe2 O13 2_665 1.958(5) yes
Fe2 O13 4_565 1.958(5) yes
Fe2 O21 . 2.034(6) yes
Fe2 O21 3_655 2.034(6) yes
